data_1519522
loop_
_publ_author_name
'Shi, A. J.'
'Hursthouse, Michael B.'
'Light, Mark E.'
'Carniolo, S.'
'Gale, Phil A.'

_publ_section_title
;
 Tetrabutylammonium N,N'-diphenyl-3,4-dichloropyrrolate-2,5-dicarboxamide
;
_journal_name_full 'Crystal Structure Report Archive'
_journal_page_first 53
_journal_year 2002
_chemical_formula_sum 'C34 H48 Cl2 N4 O2'
_chemical_formula_weight 615.66
_space_group_IT_number 7
_symmetry_cell_setting monoclinic
_symmetry_space_group_name_Hall 'P -2yac'
_symmetry_space_group_name_H-M 'P 1 n 1'
_atom_sites_solution_hydrogens geom
_atom_sites_solution_primary direct
_atom_sites_solution_secondary difmap
_cell_angle_alpha 90.00
_cell_angle_beta 99.944(2)
_cell_angle_gamma 90.00
_cell_formula_units_Z 4
_cell_length_a 13.2385(4)
_cell_length_b 16.9228(5)
_cell_length_c 15.0678(4)
_cell_measurement_reflns_used 12049
_cell_measurement_temperature 120(2)
_cell_measurement_theta_max 27.48
_cell_measurement_theta_min 2.91
_cell_volume 3324.96(17)
_computing_cell_refinement 'DENZO & COLLECT'
_computing_data_collection 'DENZO (Otwinowski & Minor, 1997) & COLLECT (Hooft, 1998)'
_computing_data_reduction 'DENZO & COLLECT'
_computing_structure_refinement 'SHELXL-97 (Sheldrick, 1997)'
_computing_structure_solution 'SHELXS-97 (Sheldrick, 1990)'
_diffrn_ambient_temperature 120(2)
_diffrn_detector_area_resol_mean 9.091
_diffrn_measured_fraction_theta_full 0.991
_diffrn_measured_fraction_theta_max 0.991
_diffrn_measurement_device_type 'Bruker-Nonius KappaCCD'
_diffrn_measurement_method '\F & \w scans'
_diffrn_radiation_monochromator graphite
_diffrn_radiation_source 'Bruker-Nonius FR591 rotating anode'
_diffrn_radiation_type MoK\a
_diffrn_radiation_wavelength 0.71073
_diffrn_reflns_av_R_equivalents 0.0588
_diffrn_reflns_av_sigmaI/netI 0.0981
_diffrn_reflns_limit_h_max 14
_diffrn_reflns_limit_h_min -15
_diffrn_reflns_limit_k_max 20
_diffrn_reflns_limit_k_min -20
_diffrn_reflns_limit_l_max 17
_diffrn_reflns_limit_l_min -17
_diffrn_reflns_number 19094
_diffrn_reflns_theta_full 25.03
_diffrn_reflns_theta_max 25.03
_diffrn_reflns_theta_min 3.00
_exptl_absorpt_coefficient_mu 0.231
_exptl_absorpt_correction_T_max 0.9773
_exptl_absorpt_correction_T_min 0.9662
_exptl_absorpt_correction_type multi-scan
_exptl_absorpt_process_details 'SORTAV (Blessing, 1997)'
_exptl_crystal_colour colourless
_exptl_crystal_density_diffrn 1.230
_exptl_crystal_density_method 'not measured'
_exptl_crystal_description block
_exptl_crystal_F_000 1320
_exptl_crystal_size_max 0.15
_exptl_crystal_size_mid 0.15
_exptl_crystal_size_min 0.10
_refine_diff_density_max 0.325
_refine_diff_density_min -0.226
_refine_diff_density_rms 0.051
_refine_ls_abs_structure_details 'Flack H D (1983), Acta Cryst. A39, 876-881'
_refine_ls_abs_structure_Flack -0.05(4)
_refine_ls_extinction_coef 0.0034(4)
_refine_ls_extinction_expression Fc^*^=kFc[1+0.001xFc^2^\l^3^/sin(2\q)]^-1/4^
_refine_ls_extinction_method SHELXL
_refine_ls_goodness_of_fit_ref 0.988
_refine_ls_hydrogen_treatment mixed
_refine_ls_matrix_type full
_refine_ls_number_parameters 766
_refine_ls_number_reflns 10094
_refine_ls_number_restraints 2
_refine_ls_restrained_S_all 0.987
_refine_ls_R_factor_all 0.0819
_refine_ls_R_factor_gt 0.0476
_refine_ls_shift/su_max 0.013
_refine_ls_shift/su_mean 0.001
_refine_ls_structure_factor_coef Fsqd
_refine_ls_weighting_details 'calc w=1/[\s^2^(Fo^2^)+(0.0345P)^2^+0.0000P] where P=(Fo^2^+2Fc^2^)/3'
_refine_ls_weighting_scheme calc
_refine_ls_wR_factor_gt 0.0868
_refine_ls_wR_factor_ref 0.0984
_reflns_number_gt 7453
_reflns_number_total 10094
_reflns_threshold_expression >2sigma(I)
_cod_data_source_file eCrystal-53.cif
_cod_data_source_block 02sot007
_cod_depositor_comments
;
Citation :
Shi, A. J. and Hursthouse, Michael B. and Light, Mark E. and 
Carniolo, S. and Gale, Phil A. (2002) 
University of Southampton, Crystal Structure Report Archive. 
(doi:10.5258/ecrystals/53)

More at:
http://ecrystals.chem.soton.ac.uk/53/

The following automatic conversions were performed:

'_symmetry_cell_setting' value 'Monoclinic' changed to 'monoclinic'
according to the built-in table from CIF Core dictionary named
'cif_core.dic' version 2.4.1 from 2010-06-29.

Automatic conversion script
Id: cif_fix_values 3271 2015-04-21 07:52:19Z andrius 
;
_cod_original_sg_symbol_H-M Pn
_cod_database_code 1519522

loop_
_symmetry_equiv_pos_as_xyz
'x, y, z'
'x+1/2, -y, z+1/2'

loop_
_atom_site_label
_atom_site_type_symbol
_atom_site_fract_x
_atom_site_fract_y
_atom_site_fract_z
_atom_site_U_iso_or_equiv
_atom_site_adp_type
_atom_site_occupancy
_atom_site_symmetry_multiplicity
_atom_site_calc_flag
_atom_site_refinement_flags
_atom_site_disorder_assembly
_atom_site_disorder_group
C1 C 0.5584(3) 0.7204(2) 0.8172(2) 0.0283(10) Uani 1 1 d . . .
H1 H 0.5821 0.6857 0.7756 0.034 Uiso 1 1 calc R . .
C2 C 0.6223(3) 0.7400(2) 0.8973(3) 0.0343(10) Uani 1 1 d . . .
H2 H 0.6903 0.7200 0.9092 0.041 Uiso 1 1 calc R . .
C3 C 0.5885(3) 0.7880(2) 0.9597(3) 0.0324(10) Uani 1 1 d . . .
H3 H 0.6321 0.8004 1.0148 0.039 Uiso 1 1 calc R . .
C4 C 0.4909(3) 0.8178(2) 0.9411(2) 0.0304(10) Uani 1 1 d . . .
H4 H 0.4672 0.8514 0.9836 0.036 Uiso 1 1 calc R . .
C5 C 0.4266(3) 0.7998(2) 0.8615(2) 0.0256(9) Uani 1 1 d . . .
H5 H 0.3590 0.8206 0.8500 0.031 Uiso 1 1 calc R . .
C6 C 0.4604(3) 0.7513(2) 0.7979(2) 0.0241(9) Uani 1 1 d . . .
C7 C 0.4162(3) 0.7099(2) 0.6365(2) 0.0223(9) Uani 1 1 d . . .
C8 C 0.3246(3) 0.6968(2) 0.5673(2) 0.0205(9) Uani 1 1 d . . .
C9 C 0.1614(3) 0.6916(2) 0.5102(2) 0.0204(9) Uani 1 1 d . . .
C10 C 0.2146(3) 0.6759(2) 0.4400(2) 0.0222(9) Uani 1 1 d . . .
C11 C 0.3186(3) 0.6799(2) 0.4761(2) 0.0208(9) Uani 1 1 d . . .
C12 C 0.0507(3) 0.6955(2) 0.5090(2) 0.0207(9) Uani 1 1 d . . .
C13 C -0.0733(3) 0.7263(2) 0.6134(2) 0.0238(9) Uani 1 1 d . . .
C14 C -0.0773(3) 0.7635(2) 0.6952(3) 0.0306(10) Uani 1 1 d . . .
H14 H -0.0159 0.7805 0.7326 0.037 Uiso 1 1 calc R . .
C15 C -0.1714(3) 0.7755(2) 0.7216(3) 0.0359(10) Uani 1 1 d . . .
H15 H -0.1743 0.8008 0.7774 0.043 Uiso 1 1 calc R . .
C16 C -0.2609(3) 0.7513(2) 0.6676(3) 0.0362(11) Uani 1 1 d . . .
H16 H -0.3253 0.7608 0.6851 0.043 Uiso 1 1 calc R . .
C17 C -0.2555(3) 0.7130(2) 0.5879(3) 0.0330(10) Uani 1 1 d . . .
H17 H -0.3170 0.6952 0.5513 0.040 Uiso 1 1 calc R . .
C18 C -0.1617(3) 0.6996(2) 0.5595(3) 0.0261(9) Uani 1 1 d . . .
H18 H -0.1590 0.6728 0.5046 0.031 Uiso 1 1 calc R . .
C53 C 0.8669(3) 0.4658(2) 0.7210(2) 0.0235(9) Uani 1 1 d . . .
H53A H 0.8102 0.4469 0.7506 0.028 Uiso 1 1 calc R . .
H53B H 0.9292 0.4360 0.7472 0.028 Uiso 1 1 calc R . .
C54 C 0.8850(3) 0.5524(2) 0.7433(2) 0.0263(9) Uani 1 1 d . . .
H54A H 0.8297 0.5844 0.7078 0.032 Uiso 1 1 calc R . .
H54B H 0.9511 0.5691 0.7269 0.032 Uiso 1 1 calc R . .
C55 C 0.8872(3) 0.5667(2) 0.8438(2) 0.0293(10) Uani 1 1 d . . .
H55A H 0.9354 0.5288 0.8788 0.035 Uiso 1 1 calc R . .
H55B H 0.9135 0.6207 0.8593 0.035 Uiso 1 1 calc R . .
C56 C 0.7832(3) 0.5581(2) 0.8713(3) 0.0355(10) Uani 1 1 d . . .
H56A H 0.7334 0.5916 0.8329 0.053 Uiso 1 1 calc R . .
H56B H 0.7876 0.5741 0.9344 0.053 Uiso 1 1 calc R . .
H56C H 0.7611 0.5028 0.8645 0.053 Uiso 1 1 calc R . .
C57 C 0.7453(3) 0.4901(2) 0.5774(2) 0.0209(9) Uani 1 1 d . . .
H57A H 0.7266 0.4714 0.5144 0.025 Uiso 1 1 calc R . .
H57B H 0.7625 0.5469 0.5751 0.025 Uiso 1 1 calc R . .
C58 C 0.6516(3) 0.4822(2) 0.6223(2) 0.0281(10) Uani 1 1 d . . .
H58A H 0.6418 0.4262 0.6379 0.034 Uiso 1 1 calc R . .
H58B H 0.6613 0.5136 0.6786 0.034 Uiso 1 1 calc R . .
C59 C 0.5589(3) 0.5114(2) 0.5589(2) 0.0323(10) Uani 1 1 d . . .
H59A H 0.5522 0.4809 0.5022 0.039 Uiso 1 1 calc R . .
H59B H 0.5701 0.5674 0.5442 0.039 Uiso 1 1 calc R . .
C60 C 0.4597(3) 0.5052(2) 0.5950(3) 0.0310(10) Uani 1 1 d . . .
H60A H 0.4479 0.4500 0.6100 0.046 Uiso 1 1 calc R . .
H60B H 0.4030 0.5237 0.5492 0.046 Uiso 1 1 calc R . .
H60C H 0.4640 0.5378 0.6493 0.046 Uiso 1 1 calc R . .
C61 C 0.8170(3) 0.3583(2) 0.6112(2) 0.0233(9) Uani 1 1 d . . .
H61A H 0.7649 0.3455 0.6489 0.028 Uiso 1 1 calc R . .
H61B H 0.7855 0.3481 0.5478 0.028 Uiso 1 1 calc R . .
C62 C 0.9057(3) 0.3023(2) 0.6360(3) 0.0325(10) Uani 1 1 d . . .
H62A H 0.9412 0.3139 0.6980 0.039 Uiso 1 1 calc R . .
H62B H 0.9553 0.3102 0.5946 0.039 Uiso 1 1 calc R . .
C63 C 0.8695(3) 0.2174(2) 0.6306(3) 0.0319(10) Uani 1 1 d . . .
H63A H 0.9302 0.1823 0.6401 0.038 Uiso 1 1 calc R . .
H63B H 0.8313 0.2073 0.5691 0.038 Uiso 1 1 calc R . .
C64 C 0.8006(4) 0.1956(2) 0.6990(3) 0.0410(11) Uani 1 1 d . . .
H64A H 0.8326 0.2138 0.7591 0.061 Uiso 1 1 calc R . .
H64B H 0.7918 0.1381 0.6998 0.061 Uiso 1 1 calc R . .
H64C H 0.7336 0.2210 0.6818 0.061 Uiso 1 1 calc R . .
C65 C 0.9280(3) 0.4701(2) 0.5751(2) 0.0240(9) Uani 1 1 d . . .
H65A H 0.9901 0.4409 0.6033 0.029 Uiso 1 1 calc R . .
H65B H 0.9417 0.5271 0.5865 0.029 Uiso 1 1 calc R . .
C66 C 0.9122(3) 0.4563(2) 0.4741(2) 0.0300(10) Uani 1 1 d . . .
H66A H 0.8920 0.4007 0.4610 0.036 Uiso 1 1 calc R . .
H66B H 0.8558 0.4905 0.4440 0.036 Uiso 1 1 calc R . .
C67 C 1.0089(3) 0.4742(2) 0.4369(2) 0.0291(10) Uani 1 1 d . . .
H67A H 1.0596 0.4315 0.4542 0.035 Uiso 1 1 calc R . .
H67B H 1.0392 0.5244 0.4628 0.035 Uiso 1 1 calc R . .
C68 C 0.9847(3) 0.4810(2) 0.3343(2) 0.0345(10) Uani 1 1 d . . .
H68A H 0.9497 0.4329 0.3090 0.052 Uiso 1 1 calc R . .
H68B H 1.0486 0.4876 0.3106 0.052 Uiso 1 1 calc R . .
H68C H 0.9402 0.5268 0.3174 0.052 Uiso 1 1 calc R . .
N1 N 0.3922(2) 0.73402(17) 0.71770(18) 0.0232(7) Uani 1 1 d . . .
H1A H 0.3265 0.7393 0.7197 0.028 Uiso 1 1 calc R . .
N2 N 0.2288(2) 0.70454(16) 0.58764(18) 0.0198(7) Uani 1 1 d . . .
N3 N 0.0264(2) 0.71747(16) 0.59057(19) 0.0212(7) Uani 1 1 d . . .
H3A H 0.0785 0.7273 0.6339 0.025 Uiso 1 1 calc R . .
N8 N 0.8407(2) 0.44614(16) 0.62115(18) 0.0210(7) Uani 1 1 d . . .
O1 O 0.5042(2) 0.69959(15) 0.62373(16) 0.0302(7) Uani 1 1 d . . .
O2 O -0.0134(2) 0.68166(14) 0.44229(16) 0.0273(6) Uani 1 1 d . . .
Cl1 Cl 0.41730(7) 0.66837(6) 0.41544(6) 0.0305(2) Uani 1 1 d . . .
Cl2 Cl 0.16460(8) 0.65831(5) 0.32786(6) 0.0297(2) Uani 1 1 d . . .
C19 C 0.1557(3) 0.4836(2) 0.8058(2) 0.0262(9) Uani 1 1 d . . .
H19 H 0.1337 0.4999 0.8597 0.031 Uiso 1 1 calc R . .
C20 C 0.1589(3) 0.4046(2) 0.7860(3) 0.0360(11) Uani 1 1 d . . .
H20 H 0.1408 0.3665 0.8269 0.043 Uiso 1 1 calc R . .
C21 C 0.1886(3) 0.3799(2) 0.7060(3) 0.0337(10) Uani 1 1 d . . .
H21 H 0.1900 0.3253 0.6917 0.040 Uiso 1 1 calc R . .
C22 C 0.2159(3) 0.4357(2) 0.6478(3) 0.0293(10) Uani 1 1 d . . .
H22 H 0.2362 0.4193 0.5932 0.035 Uiso 1 1 calc R . .
C23 C 0.2142(3) 0.5146(2) 0.6680(3) 0.0271(9) Uani 1 1 d . . .
H23 H 0.2336 0.5522 0.6274 0.033 Uiso 1 1 calc R . .
C24 C 0.1844(3) 0.5402(2) 0.7477(2) 0.0234(9) Uani 1 1 d . . .
C25 C 0.1663(3) 0.6607(2) 0.8390(2) 0.0248(9) Uani 1 1 d . . .
C26 C 0.1636(3) 0.7470(2) 0.8308(2) 0.0233(9) Uani 1 1 d . . .
C27 C 0.1679(3) 0.8631(2) 0.7675(2) 0.0227(9) Uani 1 1 d . . .
C28 C 0.1421(3) 0.8755(2) 0.8521(2) 0.0268(9) Uani 1 1 d . . .
C29 C 0.1401(3) 0.8029(2) 0.8923(2) 0.0253(9) Uani 1 1 d . . .
C30 C 0.1835(3) 0.9215(2) 0.6991(2) 0.0253(9) Uani 1 1 d . . .
C31 C 0.2467(3) 0.9330(2) 0.5531(2) 0.0228(9) Uani 1 1 d . . .
C32 C 0.2867(3) 0.8891(2) 0.4897(2) 0.0331(11) Uani 1 1 d . . .
H32 H 0.2872 0.8331 0.4938 0.040 Uiso 1 1 calc R . .
C33 C 0.3259(4) 0.9251(2) 0.4207(3) 0.0430(12) Uani 1 1 d . . .
H33 H 0.3534 0.8940 0.3782 0.052 Uiso 1 1 calc R . .
C34 C 0.3249(4) 1.0057(2) 0.4139(3) 0.0406(12) Uani 1 1 d . . .
H34 H 0.3521 1.0308 0.3667 0.049 Uiso 1 1 calc R . .
C35 C 0.2845(3) 1.0501(2) 0.4753(3) 0.0373(11) Uani 1 1 d . . .
H35 H 0.2830 1.1060 0.4699 0.045 Uiso 1 1 calc R . .
C36 C 0.2459(3) 1.0146(2) 0.5452(3) 0.0322(10) Uani 1 1 d . . .
H36 H 0.2188 1.0461 0.5877 0.039 Uiso 1 1 calc R . .
N4 N 0.1826(2) 0.62218(17) 0.76231(19) 0.0247(8) Uani 1 1 d . . .
H4A H 0.1932 0.6523 0.7172 0.030 Uiso 1 1 calc R . .
N5 N 0.1801(2) 0.78412(16) 0.75426(18) 0.0217(7) Uani 1 1 d . . .
N6 N 0.2125(2) 0.89134(17) 0.62256(19) 0.0274(8) Uani 1 1 d . . .
H6 H 0.2092 0.8396 0.6165 0.033 Uiso 1 1 calc R . .
O3 O 0.1548(2) 0.62647(15) 0.90791(16) 0.0335(7) Uani 1 1 d . . .
O4 O 0.1712(2) 0.99286(16) 0.71015(17) 0.0380(7) Uani 1 1 d . . .
Cl3 Cl 0.10948(9) 0.78736(6) 0.99745(6) 0.0417(3) Uani 1 1 d . . .
Cl4 Cl 0.11754(9) 0.96402(6) 0.90210(7) 0.0434(3) Uani 1 1 d . . .
C37 C 0.9860(4) 0.8963(2) 0.4256(3) 0.0416(12) Uani 1 1 d . . .
H37A H 0.9764 0.8447 0.4539 0.050 Uiso 1 1 calc R . .
H37B H 1.0598 0.9014 0.4227 0.050 Uiso 1 1 calc R . .
C38 C 0.9584(4) 0.9606(3) 0.4868(3) 0.0577(15) Uani 1 1 d . . .
H38A H 1.0203 0.9929 0.5072 0.069 Uiso 1 1 calc R . .
H38B H 0.9067 0.9954 0.4509 0.069 Uiso 1 1 calc R . .
C39 C 0.9196(5) 0.9354(3) 0.5634(3) 0.081(2) Uani 1 1 d . . .
H39A H 0.9704 0.8990 0.5977 0.097 Uiso 1 1 calc R . .
H39B H 0.8566 0.9044 0.5424 0.097 Uiso 1 1 calc R . .
C40 C 0.8942(5) 0.9973(3) 0.6275(3) 0.0624(15) Uani 1 1 d . . .
H40A H 0.9569 1.0254 0.6540 0.094 Uiso 1 1 calc R . .
H40B H 0.8643 0.9719 0.6755 0.094 Uiso 1 1 calc R . .
H40C H 0.8449 1.0348 0.5950 0.094 Uiso 1 1 calc R . .
C41 C 0.8133(4) 0.8898(2) 0.3292(3) 0.0381(11) Uani 1 1 d . . .
H41A H 0.7773 0.8972 0.2665 0.046 Uiso 1 1 calc R . .
H41B H 0.7932 0.9339 0.3656 0.046 Uiso 1 1 calc R . .
C42 C 0.7770(4) 0.8133(2) 0.3648(3) 0.0382(11) Uani 1 1 d . . .
H42A H 0.8226 0.7992 0.4218 0.046 Uiso 1 1 calc R . .
H42B H 0.7812 0.7705 0.3208 0.046 Uiso 1 1 calc R . .
C43 C 0.6666(4) 0.8199(3) 0.3816(3) 0.0449(12) Uani 1 1 d . . .
H43A H 0.6481 0.7705 0.4103 0.054 Uiso 1 1 calc R . .
H43B H 0.6623 0.8638 0.4242 0.054 Uiso 1 1 calc R . .
C44 C 0.5903(4) 0.8341(3) 0.2967(3) 0.0472(12) Uani 1 1 d . . .
H44A H 0.6042 0.8853 0.2709 0.071 Uiso 1 1 calc R . .
H44B H 0.5207 0.8342 0.3107 0.071 Uiso 1 1 calc R . .
H44C H 0.5963 0.7921 0.2531 0.071 Uiso 1 1 calc R . .
C45 C 0.9639(3) 0.8230(2) 0.2840(2) 0.0310(10) Uani 1 1 d . . .
H45A H 1.0388 0.8281 0.2858 0.037 Uiso 1 1 calc R . .
H45B H 0.9525 0.7753 0.3190 0.037 Uiso 1 1 calc R . .
C46 C 0.9129(4) 0.8106(2) 0.1872(3) 0.0363(11) Uani 1 1 d . . .
H46A H 0.9318 0.8545 0.1498 0.044 Uiso 1 1 calc R . .
H46B H 0.8375 0.8115 0.1835 0.044 Uiso 1 1 calc R . .
C47 C 0.9439(3) 0.7328(2) 0.1497(2) 0.0312(10) Uani 1 1 d . . .
H47A H 1.0183 0.7338 0.1478 0.037 Uiso 1 1 calc R . .
H47B H 0.9309 0.6892 0.1901 0.037 Uiso 1 1 calc R . .
C48 C 0.8851(4) 0.7177(2) 0.0562(3) 0.0418(12) Uani 1 1 d . . .
H48A H 0.8116 0.7149 0.0583 0.063 Uiso 1 1 calc R . .
H48B H 0.9076 0.6675 0.0336 0.063 Uiso 1 1 calc R . .
H48C H 0.8978 0.7607 0.0161 0.063 Uiso 1 1 calc R . .
C49 C 0.9480(4) 0.9706(2) 0.2807(3) 0.0405(12) Uani 1 1 d . . .
H49A H 0.9092 0.9679 0.2184 0.049 Uiso 1 1 calc R . .
H49B H 0.9207 1.0158 0.3109 0.049 Uiso 1 1 calc R . .
C50 C 1.0596(5) 0.9868(3) 0.2762(4) 0.0721(17) Uani 1 1 d . . .
H50A H 1.0984 0.9919 0.3383 0.087 Uiso 1 1 calc R . .
H50B H 1.0880 0.9410 0.2478 0.087 Uiso 1 1 calc R . .
C51 C 1.0756(5) 1.0608(3) 0.2237(4) 0.0805(19) Uani 1 1 d . . .
H51A H 1.0360 1.1046 0.2446 0.097 Uiso 1 1 calc R . .
H51B H 1.1491 1.0755 0.2371 0.097 Uiso 1 1 calc R . .
C52 C 1.0471(8) 1.0531(5) 0.1330(5) 0.158(4) Uani 1 1 d . . .
H52A H 1.0546 0.9978 0.1159 0.236 Uiso 1 1 calc R . .
H52B H 1.0907 1.0866 0.1024 0.236 Uiso 1 1 calc R . .
H52C H 0.9754 1.0693 0.1154 0.236 Uiso 1 1 calc R . .
N7 N 0.9272(3) 0.89456(17) 0.3302(2) 0.0322(9) Uani 1 1 d . . .

loop_
_atom_site_aniso_label
_atom_site_aniso_U_11
_atom_site_aniso_U_22
_atom_site_aniso_U_33
_atom_site_aniso_U_23
_atom_site_aniso_U_13
_atom_site_aniso_U_12
C1 0.027(3) 0.034(2) 0.023(2) -0.0041(18) 0.0011(19) -0.003(2)
C2 0.025(3) 0.042(2) 0.034(2) -0.003(2) -0.003(2) 0.000(2)
C3 0.032(3) 0.034(2) 0.027(2) -0.0080(19) -0.007(2) -0.004(2)
C4 0.033(3) 0.034(2) 0.024(2) -0.0078(18) 0.0042(19) -0.004(2)
C5 0.018(2) 0.032(2) 0.028(2) -0.0058(19) 0.0059(19) -0.0028(18)
C6 0.018(3) 0.028(2) 0.026(2) 0.0050(18) 0.0050(19) -0.0064(19)
C7 0.023(3) 0.019(2) 0.024(2) 0.0009(17) 0.0002(19) 0.0003(18)
C8 0.020(2) 0.020(2) 0.0202(19) 0.0010(16) 0.0012(17) -0.0024(17)
C9 0.021(2) 0.020(2) 0.0196(19) 0.0001(16) 0.0025(17) 0.0018(17)
C10 0.026(3) 0.020(2) 0.0198(19) -0.0031(17) 0.0017(17) 0.0026(18)
C11 0.019(2) 0.027(2) 0.0182(19) 0.0008(17) 0.0084(17) 0.0013(17)
C12 0.021(3) 0.017(2) 0.022(2) 0.0032(17) -0.0004(19) -0.0019(18)
C13 0.016(2) 0.025(2) 0.031(2) 0.0053(19) 0.0067(19) -0.0002(18)
C14 0.020(3) 0.040(2) 0.033(2) 0.001(2) 0.0065(19) -0.003(2)
C15 0.030(3) 0.048(3) 0.032(2) -0.003(2) 0.009(2) 0.002(2)
C16 0.023(3) 0.044(3) 0.044(3) 0.007(2) 0.014(2) 0.006(2)
C17 0.016(3) 0.042(3) 0.041(3) 0.012(2) 0.004(2) -0.004(2)
C18 0.020(3) 0.027(2) 0.031(2) 0.0069(18) 0.0017(19) 0.0014(19)
C53 0.022(2) 0.028(2) 0.0182(19) 0.0046(17) -0.0008(17) 0.0025(18)
C54 0.025(3) 0.031(2) 0.021(2) 0.0008(18) 0.0002(17) -0.0028(19)
C55 0.028(3) 0.034(2) 0.023(2) -0.0006(19) -0.0026(18) 0.0018(19)
C56 0.033(3) 0.045(3) 0.030(2) -0.009(2) 0.0088(19) 0.004(2)
C57 0.017(2) 0.025(2) 0.0198(19) -0.0029(17) 0.0000(17) -0.0011(17)
C58 0.024(3) 0.035(2) 0.025(2) 0.0040(18) 0.0035(18) 0.0059(19)
C59 0.023(3) 0.052(3) 0.022(2) 0.002(2) 0.0039(18) 0.003(2)
C60 0.022(3) 0.034(2) 0.037(2) 0.000(2) 0.0039(19) 0.0058(19)
C61 0.026(3) 0.022(2) 0.0226(19) -0.0044(17) 0.0053(17) -0.0021(18)
C62 0.032(3) 0.030(2) 0.036(2) -0.0010(19) 0.008(2) 0.003(2)
C63 0.035(3) 0.030(2) 0.031(2) -0.0001(19) 0.006(2) 0.0068(19)
C64 0.057(3) 0.031(2) 0.038(2) -0.001(2) 0.018(2) -0.001(2)
C65 0.021(2) 0.028(2) 0.025(2) 0.0036(18) 0.0079(17) -0.0025(18)
C66 0.024(3) 0.041(3) 0.026(2) -0.001(2) 0.0068(18) -0.001(2)
C67 0.028(3) 0.033(2) 0.028(2) -0.0026(18) 0.0103(19) 0.0018(19)
C68 0.035(3) 0.042(2) 0.027(2) 0.0023(19) 0.0085(19) -0.002(2)
N1 0.0120(19) 0.0377(19) 0.0196(17) -0.0034(15) 0.0021(14) -0.0021(15)
N2 0.017(2) 0.0231(17) 0.0196(16) -0.0012(14) 0.0043(14) 0.0016(14)
N3 0.0097(18) 0.0334(18) 0.0203(16) 0.0002(14) 0.0016(13) -0.0011(14)
N8 0.021(2) 0.0228(17) 0.0186(15) -0.0016(14) 0.0033(14) -0.0010(14)
O1 0.0160(18) 0.0445(17) 0.0311(15) -0.0042(13) 0.0067(13) -0.0013(13)
O2 0.0198(16) 0.0365(16) 0.0241(14) -0.0018(12) -0.0009(13) 0.0017(13)
Cl1 0.0242(6) 0.0448(6) 0.0244(5) -0.0010(5) 0.0093(4) 0.0052(5)
Cl2 0.0282(6) 0.0407(6) 0.0193(5) -0.0020(5) 0.0018(4) 0.0037(5)
C19 0.024(3) 0.028(2) 0.027(2) 0.0044(18) 0.0077(18) -0.0027(18)
C20 0.033(3) 0.039(3) 0.038(2) 0.015(2) 0.009(2) -0.002(2)
C21 0.029(3) 0.026(2) 0.046(3) 0.001(2) 0.006(2) -0.0015(19)
C22 0.025(3) 0.032(3) 0.030(2) 0.000(2) 0.0025(19) -0.0006(19)
C23 0.020(3) 0.030(2) 0.032(2) 0.0036(19) 0.0066(18) -0.0009(18)
C24 0.008(2) 0.031(2) 0.030(2) 0.0035(19) -0.0014(17) 0.0031(17)
C25 0.014(2) 0.041(2) 0.019(2) 0.004(2) 0.0000(16) 0.000(2)
C26 0.017(2) 0.032(2) 0.0192(19) 0.0002(19) 0.0002(16) -0.0005(19)
C27 0.021(2) 0.028(2) 0.0196(19) -0.0032(18) 0.0041(17) -0.0065(18)
C28 0.018(2) 0.031(2) 0.031(2) -0.0091(19) 0.0034(18) -0.0032(19)
C29 0.019(2) 0.042(3) 0.0157(19) 0.0005(19) 0.0046(17) -0.0019(19)
C30 0.019(2) 0.027(2) 0.031(2) -0.0022(19) 0.0050(18) -0.0050(18)
C31 0.018(2) 0.023(2) 0.026(2) -0.0038(18) 0.0006(17) -0.0032(18)
C32 0.050(3) 0.024(2) 0.027(2) -0.0005(19) 0.014(2) -0.001(2)
C33 0.066(4) 0.034(3) 0.034(2) -0.003(2) 0.021(2) 0.000(2)
C34 0.051(3) 0.036(3) 0.038(2) 0.005(2) 0.018(2) -0.009(2)
C35 0.051(3) 0.026(2) 0.035(2) 0.000(2) 0.007(2) -0.002(2)
C36 0.039(3) 0.031(2) 0.030(2) -0.007(2) 0.014(2) -0.002(2)
N4 0.026(2) 0.0250(18) 0.0227(17) 0.0052(15) 0.0041(15) -0.0023(15)
N5 0.017(2) 0.0250(18) 0.0227(17) -0.0017(15) 0.0032(14) -0.0010(15)
N6 0.037(2) 0.0192(17) 0.0289(18) -0.0054(15) 0.0153(16) -0.0046(15)
O3 0.041(2) 0.0384(16) 0.0225(14) 0.0073(13) 0.0083(13) 0.0071(14)
O4 0.054(2) 0.0288(17) 0.0356(16) -0.0105(13) 0.0200(15) -0.0090(14)
Cl3 0.0461(8) 0.0576(7) 0.0253(5) 0.0013(5) 0.0172(5) 0.0069(6)
Cl4 0.0574(8) 0.0371(6) 0.0415(6) -0.0118(5) 0.0247(6) -0.0002(6)
C37 0.057(3) 0.035(3) 0.034(2) -0.003(2) 0.010(2) 0.004(2)
C38 0.096(5) 0.041(3) 0.036(3) -0.001(2) 0.011(3) 0.016(3)
C39 0.148(6) 0.050(3) 0.054(3) 0.001(3) 0.047(4) 0.029(4)
C40 0.096(5) 0.046(3) 0.053(3) -0.014(3) 0.036(3) -0.004(3)
C41 0.046(3) 0.028(2) 0.043(3) 0.008(2) 0.015(2) 0.010(2)
C42 0.041(3) 0.038(3) 0.034(2) 0.004(2) 0.000(2) 0.004(2)
C43 0.057(4) 0.034(3) 0.044(3) 0.008(2) 0.011(2) 0.000(2)
C44 0.048(3) 0.045(3) 0.048(3) 0.003(2) 0.004(2) 0.002(2)
C45 0.034(3) 0.027(2) 0.031(2) -0.0035(19) 0.0040(19) 0.006(2)
C46 0.043(3) 0.037(3) 0.029(2) 0.002(2) 0.004(2) 0.001(2)
C47 0.033(3) 0.032(2) 0.029(2) -0.0027(19) 0.0050(19) -0.0057(19)
C48 0.051(3) 0.044(3) 0.028(2) 0.003(2) -0.003(2) -0.003(2)
C49 0.058(4) 0.023(2) 0.044(3) 0.005(2) 0.020(2) 0.001(2)
C50 0.082(5) 0.067(4) 0.074(4) 0.028(3) 0.033(3) -0.016(3)
C51 0.110(6) 0.049(3) 0.096(5) -0.009(3) 0.056(4) -0.011(3)
C52 0.207(10) 0.161(8) 0.080(5) 0.052(6) -0.042(6) -0.064(7)
N7 0.043(3) 0.0252(19) 0.0284(18) 0.0047(15) 0.0062(17) 0.0052(17)

loop_
_atom_type_symbol
_atom_type_description
_atom_type_scat_dispersion_real
_atom_type_scat_dispersion_imag
_atom_type_scat_source
C C 0.0033 0.0016 'International Tables Vol C Tables 4.2.6.8 and 6.1.1.4'
H H 0.0000 0.0000 'International Tables Vol C Tables 4.2.6.8 and 6.1.1.4'
N N 0.0061 0.0033 'International Tables Vol C Tables 4.2.6.8 and 6.1.1.4'
O O 0.0106 0.0060 'International Tables Vol C Tables 4.2.6.8 and 6.1.1.4'
Cl Cl 0.1484 0.1585 'International Tables Vol C Tables 4.2.6.8 and 6.1.1.4'

loop_
_geom_angle_atom_site_label_1
_geom_angle_atom_site_label_2
_geom_angle_atom_site_label_3
_geom_angle
_geom_angle_site_symmetry_1
_geom_angle_site_symmetry_3
C6 C1 C2 120.0(4) . .
C3 C2 C1 121.0(4) . .
C4 C3 C2 119.0(4) . .
C3 C4 C5 121.0(4) . .
C4 C5 C6 120.3(4) . .
C1 C6 C5 118.7(3) . .
C1 C6 N1 122.8(3) . .
C5 C6 N1 118.5(3) . .
O1 C7 N1 123.6(3) . .
O1 C7 C8 123.8(3) . .
N1 C7 C8 112.6(3) . .
N2 C8 C11 110.2(3) . .
N2 C8 C7 120.8(3) . .
C11 C8 C7 128.9(4) . .
N2 C9 C10 109.9(3) . .
N2 C9 C12 120.7(3) . .
C10 C9 C12 129.5(3) . .
C11 C10 C9 106.9(3) . .
C11 C10 Cl2 125.1(3) . .
C9 C10 Cl2 128.0(3) . .
C10 C11 C8 106.2(3) . .
C10 C11 Cl1 125.1(3) . .
C8 C11 Cl1 128.7(3) . .
O2 C12 N3 123.5(3) . .
O2 C12 C9 123.6(3) . .
N3 C12 C9 112.9(3) . .
C18 C13 C14 120.7(4) . .
C18 C13 N3 123.3(3) . .
C14 C13 N3 116.0(3) . .
C15 C14 C13 119.6(4) . .
C16 C15 C14 120.6(4) . .
C17 C16 C15 119.1(4) . .
C16 C17 C18 121.7(4) . .
C13 C18 C17 118.3(4) . .
C54 C53 N8 115.6(3) . .
C53 C54 C55 110.4(3) . .
C56 C55 C54 113.2(3) . .
N8 C57 C58 116.5(3) . .
C59 C58 C57 109.1(3) . .
C58 C59 C60 114.4(3) . .
C62 C61 N8 116.9(3) . .
C61 C62 C63 111.0(3) . .
C62 C63 C64 114.3(3) . .
N8 C65 C66 115.9(3) . .
C67 C66 C65 111.2(3) . .
C66 C67 C68 110.3(3) . .
C7 N1 C6 127.7(3) . .
C9 N2 C8 106.8(3) . .
C12 N3 C13 127.7(3) . .
C65 N8 C57 108.4(3) . .
C65 N8 C61 112.4(3) . .
C57 N8 C61 107.1(3) . .
C65 N8 C53 109.6(3) . .
C57 N8 C53 110.7(3) . .
C61 N8 C53 108.6(3) . .
C20 C19 C24 120.7(4) . .
C19 C20 C21 120.3(4) . .
C22 C21 C20 119.2(4) . .
C23 C22 C21 120.7(4) . .
C22 C23 C24 120.8(4) . .
C19 C24 C23 118.3(3) . .
C19 C24 N4 124.5(3) . .
C23 C24 N4 117.2(3) . .
O3 C25 N4 123.3(3) . .
O3 C25 C26 122.6(3) . .
N4 C25 C26 114.0(3) . .
N5 C26 C29 109.7(3) . .
N5 C26 C25 121.7(3) . .
C29 C26 C25 128.6(3) . .
N5 C27 C28 109.6(3) . .
N5 C27 C30 121.5(3) . .
C28 C27 C30 129.0(3) . .
C29 C28 C27 107.2(3) . .
C29 C28 Cl4 124.3(3) . .
C27 C28 Cl4 128.5(3) . .
C28 C29 C26 106.9(3) . .
C28 C29 Cl3 124.7(3) . .
C26 C29 Cl3 128.4(3) . .
O4 C30 N6 122.6(3) . .
O4 C30 C27 121.7(3) . .
N6 C30 C27 115.7(3) . .
C32 C31 C36 118.3(3) . .
C32 C31 N6 117.1(3) . .
C36 C31 N6 124.5(3) . .
C33 C32 C31 121.3(4) . .
C34 C33 C32 119.8(4) . .
C33 C34 C35 119.7(4) . .
C34 C35 C36 120.9(4) . .
C35 C36 C31 119.9(4) . .
C25 N4 C24 127.5(3) . .
C26 N5 C27 106.7(3) . .
C30 N6 C31 127.8(3) . .
C38 C37 N7 117.1(4) . .
C39 C38 C37 116.3(4) . .
C38 C39 C40 118.1(4) . .
N7 C41 C42 114.9(3) . .
C41 C42 C43 111.6(3) . .
C44 C43 C42 113.0(4) . .
C46 C45 N7 115.4(3) . .
C45 C46 C47 112.0(3) . .
C48 C47 C46 111.5(3) . .
C50 C49 N7 115.5(4) . .
C51 C50 C49 113.5(5) . .
C52 C51 C50 113.9(5) . .
C41 N7 C37 111.1(3) . .
C41 N7 C45 110.6(3) . .
C37 N7 C45 107.4(3) . .
C41 N7 C49 107.6(3) . .
C37 N7 C49 109.8(3) . .
C45 N7 C49 110.3(3) . .

loop_
_geom_bond_atom_site_label_1
_geom_bond_atom_site_label_2
_geom_bond_distance
_geom_bond_site_symmetry_2
C1 C6 1.383(5) .
C1 C2 1.390(5) .
C2 C3 1.374(5) .
C3 C4 1.370(5) .
C4 C5 1.379(5) .
C5 C6 1.394(5) .
C6 N1 1.409(4) .
C7 O1 1.226(4) .
C7 N1 1.378(4) .
C7 C8 1.473(5) .
C8 N2 1.361(4) .
C8 C11 1.393(5) .
C9 N2 1.358(4) .
C9 C10 1.393(5) .
C9 C12 1.465(5) .
C10 C11 1.392(5) .
C10 Cl2 1.731(4) .
C11 Cl1 1.729(4) .
C12 O2 1.221(4) .
C12 N3 1.374(4) .
C13 C18 1.381(5) .
C13 C14 1.394(5) .
C13 N3 1.428(4) .
C14 C15 1.387(5) .
C15 C16 1.379(6) .
C16 C17 1.376(5) .
C17 C18 1.400(5) .
C53 C54 1.513(5) .
C53 N8 1.521(4) .
C54 C55 1.529(5) .
C55 C56 1.512(5) .
C57 N8 1.516(4) .
C57 C58 1.519(5) .
C58 C59 1.502(5) .
C59 C60 1.509(5) .
C61 C62 1.505(5) .
C61 N8 1.521(4) .
C62 C63 1.513(5) .
C63 C64 1.534(5) .
C65 N8 1.504(4) .
C65 C66 1.518(5) .
C66 C67 1.515(5) .
C67 C68 1.528(5) .
C19 C20 1.373(5) .
C19 C24 1.395(5) .
C20 C21 1.395(5) .
C21 C22 1.378(5) .
C22 C23 1.370(5) .
C23 C24 1.396(5) .
C24 N4 1.405(4) .
C25 O3 1.222(4) .
C25 N4 1.376(4) .
C25 C26 1.466(5) .
C26 N5 1.363(4) .
C26 C29 1.396(5) .
C27 N5 1.366(4) .
C27 C28 1.392(5) .
C27 C30 1.467(5) .
C28 C29 1.371(5) .
C28 Cl4 1.733(4) .
C29 Cl3 1.723(3) .
C30 O4 1.234(4) .
C30 N6 1.375(4) .
C31 C32 1.385(5) .
C31 C36 1.385(5) .
C31 N6 1.401(4) .
C32 C33 1.381(5) .
C33 C34 1.367(6) .
C34 C35 1.371(6) .
C35 C36 1.385(5) .
C37 C38 1.511(5) .
C37 N7 1.512(5) .
C38 C39 1.407(6) .
C39 C40 1.502(6) .
C41 N7 1.508(5) .
C41 C42 1.511(5) .
C42 C43 1.530(6) .
C43 C44 1.507(6) .
C45 C46 1.513(5) .
C45 N7 1.518(4) .
C46 C47 1.516(5) .
C47 C48 1.509(5) .
C49 C50 1.517(7) .
C49 N7 1.535(5) .
C50 C51 1.516(7) .
C51 C52 1.360(8) .

loop_
_geom_hbond_atom_site_label_D
_geom_hbond_atom_site_label_H
_geom_hbond_atom_site_label_A
_geom_hbond_distance_DH
_geom_hbond_distance_HA
_geom_hbond_distance_DA
_geom_hbond_angle_DHA
_geom_hbond_site_symmetry_A
N1 H1A N5 0.88 2.22 3.072(4) 161.5 .
N3 H3A N5 0.88 2.28 3.124(4) 161.9 .
N4 H4A N2 0.88 2.27 3.130(4) 167.4 .
N6 H6 N2 0.88 2.35 3.218(4) 168.9 .
